data_2005729
loop_
_publ_author_name
'Frampton, C. S.'
'Parkes, K. E. B.'

_publ_contact_author
;
    Dr Christopher S. Frampton
    Roche Research Centre
    P.O. Box 8
    Welwyn Garden City
    Herts. AL7 3AY
    United Kingdom
;
_publ_section_title
;
 1,1,3,3-Tetramethylurea
;
_journal_issue 12
_journal_name_full 'Acta Crystallographica Section C'
_journal_page_first 3246
_journal_page_last 3248
_journal_paper_doi 10.1107/S0108270196011146
_journal_volume 52
_journal_year 1996
_chemical_formula_sum 'C5 H12 N2 O'
_chemical_formula_weight 116.17
_chemical_melting_point 271.8
_chemical_name_common 1,1,3,3-tetramethylurea
_space_group_IT_number 15
_symmetry_cell_setting monoclinic
_symmetry_space_group_name_Hall '-C 2yc'
_symmetry_space_group_name_H-M 'C 1 2/c 1'
_audit_creation_method SHELXL
_cell_angle_alpha 90.000
_cell_angle_beta 93.034(7)
_cell_angle_gamma 90.000
_cell_formula_units_Z 4
_cell_length_a 10.6297(10)
_cell_length_b 6.2597(4)
_cell_length_c 9.9677(7)
_cell_measurement_reflns_used 25
_cell_measurement_temperature 200(1)
_cell_measurement_theta_max 52.25
_cell_measurement_theta_min 43.40
_cell_volume 662.31(9)
_computing_cell_refinement 'MSC/AFC Diffractometer Control Software'
_computing_data_collection
;MSC/AFC Diffractometer Control Software (Molecular Structure Corporation,
 1993)
;
_computing_data_reduction
;
TEXSAN (Molecular Structure Corporation, 1993)
;
_computing_molecular_graphics TEXSAN
_computing_publication_material SHELXL93
_computing_structure_refinement 'SHELXL93 (Sheldrick, 1993)'
_computing_structure_solution 'SHELXS86 (Sheldrick, 1990)'
_diffrn_ambient_temperature 200.0(10)
_diffrn_measurement_device 'Rigaku AFC7R'
_diffrn_measurement_method '\w/2\q scans'
_diffrn_radiation_monochromator graphite
_diffrn_radiation_source 'Rigaku RU200 Rotating Cu Anode'
_diffrn_radiation_type CuK\a
_diffrn_radiation_wavelength 1.54178
_diffrn_reflns_av_R_equivalents 0.011
_diffrn_reflns_av_sigmaI/netI 1.12
_diffrn_reflns_limit_h_max 12
_diffrn_reflns_limit_h_min 0
_diffrn_reflns_limit_k_max 7
_diffrn_reflns_limit_k_min 0
_diffrn_reflns_limit_l_max 12
_diffrn_reflns_limit_l_min -12
_diffrn_reflns_number 718
_diffrn_reflns_theta_max 69.81
_diffrn_reflns_theta_min 8.22
_diffrn_standards_decay_% 0.29
_diffrn_standards_interval_count 150
_diffrn_standards_number 3
_exptl_absorpt_coefficient_mu 0.669
_exptl_absorpt_correction_type none
_exptl_crystal_colour colourless
_exptl_crystal_density_diffrn 1.165
_exptl_crystal_density_meas ?
_exptl_crystal_description cylinder
_exptl_crystal_F_000 256.00
_exptl_crystal_size_max 0.38
_exptl_crystal_size_mid 0.20
_exptl_crystal_size_min 0.20
_refine_diff_density_max 0.13
_refine_diff_density_min -0.14
_refine_ls_extinction_coef 0.0063(12)
_refine_ls_extinction_method SHELXL
_refine_ls_goodness_of_fit_all 1.064
_refine_ls_goodness_of_fit_obs 1.084
_refine_ls_hydrogen_treatment refall
_refine_ls_matrix_type full
_refine_ls_number_parameters 63
_refine_ls_number_reflns 615
_refine_ls_number_restraints 0
_refine_ls_restrained_S_all 1.366
_refine_ls_restrained_S_obs 1.084
_refine_ls_R_factor_all 0.0372
_refine_ls_R_factor_obs 0.0337
_refine_ls_shift/esd_max 0.000
_refine_ls_shift/esd_mean 0.000
_refine_ls_structure_factor_coef Fsqd
_refine_ls_weighting_details 'w = 1/[\s^2^(Fo^2^)+(0.055P)^2^+0.27P] where P=(Fo^2^+2Fc^2^)/3'
_refine_ls_weighting_scheme calc
_refine_ls_wR_factor_all 0.1309
_refine_ls_wR_factor_obs 0.0994
_reflns_number_observed 569
_reflns_number_total 678
_reflns_observed_criterion >2sigma(I)
_cod_data_source_file bm1063.cif
_cod_data_source_block rwx0124
_cod_depositor_comments
;
The following automatic conversions were performed:

'_geom_bond_publ_flag' value 'Yes' changed to 'yes' according to
/home/saulius/struct/CIF-dictionaries/cif_core.dic dictionary named
'cif_core.dic' version 2.4.1 from 2010-06-29 (2 times).

Automatic conversion script
Id: cif_fix_values 1715 2011-07-08 13:25:40Z adriana 

The following automatic conversions were performed:

'_exptl_crystal_density_meas' value 'not measured' was changed to '?'
- the value is perceived as not measured.

Automatic conversion script
Id: cif_fix_values 3008 2015-01-20 13:52:24Z robertas 

The following automatic conversions were performed:

'_refine_ls_weighting_scheme' value 'calc w =
1/[\s^2^(Fo^2^)+(0.055P)^2^+0.27P] where P=(Fo^2^+2Fc^2^)/3' was
changed to 'calc'. New tag '_refine_ls_weighting_details' was
created. The value of the new tag was set to 'w =
1/[\s^2^(Fo^2^)+(0.055P)^2^+0.27P] where P=(Fo^2^+2Fc^2^)/3'.

Automatic conversion script
Id: cif_fix_values 3143 2015-03-26 13:38:13Z robertas 
;
_cod_original_sg_symbol_H-M 'C 2/c'
_cod_database_code 2005729

loop_
_symmetry_equiv_pos_as_xyz
'x, y, z'
'-x, y, -z+1/2'
'x+1/2, y+1/2, z'
'-x+1/2, y+1/2, -z+1/2'
'-x, -y, -z'
'x, -y, z-1/2'
'-x+1/2, -y+1/2, -z'
'x+1/2, -y+1/2, z-1/2'

loop_
_atom_site_aniso_label
_atom_site_aniso_U_11
_atom_site_aniso_U_22
_atom_site_aniso_U_33
_atom_site_aniso_U_12
_atom_site_aniso_U_13
_atom_site_aniso_U_23
O(1) 0.0727(10) 0.0268(7) 0.0587(8) 0.000 0.0206(7) 0.000
N(1) 0.0412(6) 0.0309(6) 0.0451(6) -0.0041(4) 0.0108(5) -0.0047(4)
C(1) 0.0409(9) 0.0277(8) 0.0320(8) 0.000 0.0001(6) 0.000
C(2) 0.0463(8) 0.0462(8) 0.0537(9) -0.0086(6) 0.0128(6) 0.0002(6)
C(3) 0.0527(8) 0.0347(7) 0.0456(8) -0.0024(6) 0.0097(6) -0.0092(5)

loop_
_atom_site_label
_atom_site_occupancy
_atom_site_fract_x
_atom_site_fract_y
_atom_site_fract_z
_atom_site_U_iso_or_equiv
_atom_site_thermal_displace_type
_atom_site_calc_flag
_atom_site_refinement_flags
_atom_site_type_symbol
O(1) 1 0.0000 0.2072(2) 0.7500 0.0521(5) Uani d S O
N(1) 1 0.08543(9) -0.1035(2) 0.68114(10) 0.0388(4) Uani d . N
C(1) 1 0.0000 0.0113(2) 0.7500 0.0336(4) Uani d S C
C(2) 1 0.18719(13) 0.0125(2) 0.6225(2) 0.0484(4) Uani d . C
C(3) 1 0.05292(14) -0.3034(2) 0.61223(13) 0.0441(4) Uani d . C
H(1) 1 0.2092(17) 0.1390(31) 0.6716(19) 0.066(5) Uiso d . H
H(2) 1 0.2629(17) -0.0830(26) 0.6237(16) 0.059(5) Uiso d . H
H(3) 1 0.1678(17) 0.0542(28) 0.5290(21) 0.070(5) Uiso d . H
H(4) 1 0.0526(14) -0.2809(26) 0.5114(18) 0.055(4) Uiso d . H
H(5) 1 0.1155(16) -0.4136(28) 0.6356(18) 0.066(5) Uiso d . H
H(6) 1 -0.0259(17) -0.3563(29) 0.6345(17) 0.064(5) Uiso d . H

loop_
_atom_type_symbol
_atom_type_description
_atom_type_scat_dispersion_real
_atom_type_scat_dispersion_imag
_atom_type_scat_source
O O 0.0492 0.0322 'International Tables Vol C Tables 4.2.6.8 and 6.1.1.4'
N N 0.0311 0.0180 'International Tables Vol C Tables 4.2.6.8 and 6.1.1.4'
C C 0.0181 0.0091 'International Tables Vol C Tables 4.2.6.8 and 6.1.1.4'
H H 0.0000 0.0000 'International Tables Vol C Tables 4.2.6.8 and 6.1.1.4'

loop_
_geom_angle_atom_site_label_1
_geom_angle_atom_site_label_2
_geom_angle_atom_site_label_3
_geom_angle_site_symmetry_3
_geom_angle
_geom_angle_publ_flag
C(1) N(1) C(2) . 117.82(11) yes
C(1) N(1) C(3) . 122.59(10) yes
C(2) N(1) C(3) . 113.73(10) yes
O(1) C(1) N(1) . 121.64(7) yes
O(1) C(1) N(1) 2_556 121.64(7) yes
N(1) C(1) N(1) 2_556 116.71(14) yes
N(1) C(2) H(1) . 112.1(11) ?
N(1) C(2) H(2) . 108.2(9) ?
H(1) C(2) H(2) . 108.4(15) ?
N(1) C(2) H(3) . 113.1(11) ?
H(1) C(2) H(3) . 107.5(15) ?
H(2) C(2) H(3) . 107.4(14) ?
N(1) C(3) H(4) . 109.6(9) ?
N(1) C(3) H(5) . 110.6(10) ?
H(4) C(3) H(5) . 107.5(13) ?
N(1) C(3) H(6) . 112.5(11) ?
H(4) C(3) H(6) . 109.1(14) ?
H(5) C(3) H(6) . 107.4(15) ?

loop_
_geom_bond_atom_site_label_1
_geom_bond_atom_site_label_2
_geom_bond_site_symmetry_2
_geom_bond_distance
_geom_bond_publ_flag
O(1) C(1) . 1.226(2) yes
N(1) C(1) . 1.3706(13) yes
N(1) C(2) . 1.451(2) yes
N(1) C(3) . 1.460(2) yes
C(1) N(1) 2_556 1.3706(13) no
C(2) H(1) . 0.95(2) yes
C(2) H(2) . 1.00(2) yes
C(2) H(3) . 0.98(2) yes
C(3) H(4) . 1.01(2) yes
C(3) H(5) . 0.98(2) yes
C(3) H(6) . 0.94(2) yes

loop_
_geom_torsion_atom_site_label_1
_geom_torsion_atom_site_label_2
_geom_torsion_atom_site_label_3
_geom_torsion_atom_site_label_4
_geom_torsion_site_symmetry_4
_geom_torsion
_geom_torsion_publ_flag
C(2) N(1) C(1) O(1) . 8.11(12) yes
C(3) N(1) C(1) O(1) . -143.21(9) yes
C(2) N(1) C(1) N(1) 2_556 -171.89(12) yes
C(3) N(1) C(1) N(1) 2_556 36.79(9) yes
